data_4080006
loop_
_publ_author_name
'Makhloufi, Abdelaziz'
'Wahl, Michaela'
'Frank, Walter'
'Ganter, Christian'

_publ_section_title
;
 A New Mixed Amino--Amido N-Heterocyclic Carbene Based on Anthranilic Acid
;
_journal_issue 3
_journal_name_full Organometallics
_journal_page_first 854
_journal_paper_doi 10.1021/om301152n
_journal_volume 32
_journal_year 2013
_chemical_formula_moiety 'C10 H11 N2 O 1+, B F4 1-'
_chemical_formula_sum 'C10 H11 B F4 N2 O'
_chemical_formula_weight 262.02
_chemical_name_systematic
; 
 ? 
;
_space_group_IT_number 11
_symmetry_cell_setting monoclinic
_symmetry_space_group_name_Hall '-P 2yb'
_symmetry_space_group_name_H-M 'P 1 21/m 1'
_atom_sites_solution_hydrogens difmap
_atom_sites_solution_primary direct
_atom_sites_solution_secondary difmap
_audit_creation_method SHELXL-97
_cell_angle_alpha 90.00
_cell_angle_beta 95.211(13)
_cell_angle_gamma 90.00
_cell_formula_units_Z 2
_cell_length_a 8.3333(9)
_cell_length_b 7.2581(6)
_cell_length_c 10.0435(12)
_cell_measurement_reflns_used 3066
_cell_measurement_temperature 291(2)
_cell_measurement_theta_max 24.15
_cell_measurement_theta_min 2.10
_cell_volume 604.96(11)
_computing_cell_refinement 'IPDS Software (Stoe & Cie, 2000)'
_computing_data_collection 'IPDS Software (Stoe & Cie, 2000)'
_computing_data_reduction 'IPDS Software (Stoe & Cie, 2000)'
_computing_molecular_graphics 'SHELXTL (Sheldrick, 2008)'
_computing_publication_material 'SHELXL-97 (Sheldrick, 2008)'
_computing_structure_refinement 'SHELXL-97 (Sheldrick, 2008)'
_computing_structure_solution 'SHELXS-97 (Sheldrick, 2008)'
_diffrn_ambient_temperature 291(2)
_diffrn_detector_area_resol_mean 6.67
_diffrn_measured_fraction_theta_full 0.984
_diffrn_measured_fraction_theta_max 0.984
_diffrn_measurement_device_type 'Stoe IPDS'
_diffrn_measurement_method \f-scans
_diffrn_radiation_monochromator graphite
_diffrn_radiation_source 'fine-focus sealed tube'
_diffrn_radiation_type MoK\a
_diffrn_radiation_wavelength 0.71073
_diffrn_reflns_av_R_equivalents 0.0391
_diffrn_reflns_av_sigmaI/netI 0.0360
_diffrn_reflns_limit_h_max 10
_diffrn_reflns_limit_h_min -10
_diffrn_reflns_limit_k_max 8
_diffrn_reflns_limit_k_min -8
_diffrn_reflns_limit_l_max 12
_diffrn_reflns_limit_l_min -12
_diffrn_reflns_number 8683
_diffrn_reflns_theta_full 25.90
_diffrn_reflns_theta_max 25.90
_diffrn_reflns_theta_min 2.04
_diffrn_standards_decay_% 0
_exptl_absorpt_coefficient_mu 0.134
_exptl_absorpt_correction_type none
_exptl_crystal_colour colourless
_exptl_crystal_density_diffrn 1.438
_exptl_crystal_density_method 'not measured'
_exptl_crystal_description plate
_exptl_crystal_F_000 268
_exptl_crystal_size_max 0.42
_exptl_crystal_size_mid 0.39
_exptl_crystal_size_min 0.08
_refine_diff_density_max 0.257
_refine_diff_density_min -0.174
_refine_diff_density_rms 0.038
_refine_ls_extinction_method none
_refine_ls_goodness_of_fit_ref 1.231
_refine_ls_hydrogen_treatment constr
_refine_ls_matrix_type full
_refine_ls_number_parameters 121
_refine_ls_number_reflns 1259
_refine_ls_number_restraints 0
_refine_ls_restrained_S_all 1.231
_refine_ls_R_factor_all 0.1048
_refine_ls_R_factor_gt 0.0640
_refine_ls_shift/su_max 0.000
_refine_ls_shift/su_mean 0.000
_refine_ls_structure_factor_coef Fsqd
_refine_ls_weighting_details 'calc w=1/[\s^2^(Fo^2^)+(0.1000P)^2^+0.0000P] where P=(Fo^2^+2Fc^2^)/3'
_refine_ls_weighting_scheme calc
_refine_ls_wR_factor_gt 0.1906
_refine_ls_wR_factor_ref 0.2089
_reflns_number_gt 617
_reflns_number_total 1259
_reflns_threshold_expression >2sigma(I)
_cod_data_source_file om301152n_si_001.cif
_cod_data_source_block opus1167_W_Frank_CCDC912080_compound_5-BF4
_cod_original_sg_symbol_H-M 'P 21/m'
_cod_database_code 4080006

loop_
_symmetry_equiv_pos_as_xyz
'x, y, z'
'-x, y+1/2, -z'
'-x, -y, -z'
'x, -y-1/2, z'

loop_
_atom_site_label
_atom_site_type_symbol
_atom_site_fract_x
_atom_site_fract_y
_atom_site_fract_z
_atom_site_U_iso_or_equiv
_atom_site_adp_type
_atom_site_occupancy
_atom_site_symmetry_multiplicity
_atom_site_calc_flag
_atom_site_refinement_flags
O1 O 0.5707(3) 0.2500 0.2339(3) 0.1446(17) Uani 1 2 d S
N1 N 0.3148(3) 0.2500 0.1385(3) 0.0636(9) Uani 1 2 d S
N2 N 0.0965(3) 0.2500 0.2656(3) 0.0555(8) Uani 1 2 d S
C1 C 0.1586(4) 0.2500 0.1519(3) 0.0569(9) Uani 1 2 d S
H11 H 0.0884 0.2500 0.0744 0.068 Uiso 1 2 calc SR
C2 C 0.4288(4) 0.2500 0.2509(4) 0.0806(12) Uani 1 2 d S
C3 C 0.3623(4) 0.2500 0.3785(3) 0.0660(10) Uani 1 2 d S
C4 C 0.1977(4) 0.2500 0.3859(3) 0.0590(9) Uani 1 2 d S
C5 C 0.1343(5) 0.2500 0.5101(4) 0.0807(12) Uani 1 2 d S
H51 H 0.0235 0.2500 0.5159 0.097 Uiso 1 2 calc SR
C6 C 0.2394(7) 0.2500 0.6230(4) 0.1020(16) Uani 1 2 d S
H61 H 0.1989 0.2500 0.7063 0.122 Uiso 1 2 calc SR
C7 C 0.4031(7) 0.2500 0.6161(4) 0.1091(17) Uani 1 2 d S
H71 H 0.4718 0.2500 0.6944 0.131 Uiso 1 2 calc SR
C8 C 0.4655(5) 0.2500 0.4960(4) 0.0909(14) Uani 1 2 d S
H81 H 0.5766 0.2500 0.4920 0.109 Uiso 1 2 calc SR
C9 C 0.3701(5) 0.2500 0.0030(4) 0.1008(15) Uani 1 2 d S
H91 H 0.2784 0.2500 -0.0622 0.151 Uiso 1 2 d SR
H92 H 0.4339 0.3580 -0.0085 0.151 Uiso 1 1 d R
C10 C -0.0796(4) 0.2500 0.2660(4) 0.0892(13) Uani 1 2 d S
H101 H -0.1281 0.2500 0.1756 0.134 Uiso 1 2 d SR
H102 H -0.1129 0.3580 0.3113 0.134 Uiso 1 1 d R
B1 B 0.1586(6) 0.7500 0.1704(5) 0.0776(13) Uani 1 2 d S
F1 F 0.1716(5) 0.8331(5) 0.2915(4) 0.1251(16) Uani 0.50 1 d P
F2 F 0.0265(5) 0.6407(6) 0.1475(5) 0.1225(16) Uani 0.50 1 d P
F3 F 0.2867(5) 0.6488(6) 0.1495(7) 0.151(2) Uani 0.50 1 d P
F4 F 0.1428(12) 0.8768(8) 0.0725(5) 0.192(3) Uani 0.50 1 d P

loop_
_atom_site_aniso_label
_atom_site_aniso_U_11
_atom_site_aniso_U_22
_atom_site_aniso_U_33
_atom_site_aniso_U_23
_atom_site_aniso_U_13
_atom_site_aniso_U_12
O1 0.0454(17) 0.287(5) 0.103(2) 0.000 0.0129(15) 0.000
N1 0.0536(17) 0.080(2) 0.0576(17) 0.000 0.0063(13) 0.000
N2 0.0393(14) 0.064(2) 0.0631(17) 0.000 0.0017(12) 0.000
C1 0.0513(19) 0.056(2) 0.061(2) 0.000 -0.0087(15) 0.000
C2 0.043(2) 0.123(4) 0.075(2) 0.000 0.0034(17) 0.000
C3 0.050(2) 0.086(3) 0.060(2) 0.000 -0.0024(15) 0.000
C4 0.0527(19) 0.063(2) 0.061(2) 0.000 0.0022(15) 0.000
C5 0.073(3) 0.099(3) 0.071(3) 0.000 0.018(2) 0.000
C6 0.116(4) 0.133(5) 0.058(2) 0.000 0.008(2) 0.000
C7 0.106(4) 0.148(5) 0.068(3) 0.000 -0.022(3) 0.000
C8 0.064(3) 0.129(4) 0.076(3) 0.000 -0.014(2) 0.000
C9 0.096(3) 0.146(4) 0.063(2) 0.000 0.025(2) 0.000
C10 0.042(2) 0.123(4) 0.103(3) 0.000 0.0058(18) 0.000
B1 0.073(3) 0.083(4) 0.074(3) 0.000 -0.009(2) 0.000
F1 0.159(4) 0.115(4) 0.099(3) -0.0310(19) 0.001(2) 0.002(2)
F2 0.090(3) 0.126(3) 0.153(4) -0.018(3) 0.015(2) -0.031(2)
F3 0.093(3) 0.148(4) 0.214(5) -0.054(3) 0.022(3) 0.021(3)
F4 0.326(11) 0.118(4) 0.119(4) 0.025(3) -0.052(5) -0.043(5)

loop_
_atom_type_symbol
_atom_type_description
_atom_type_scat_dispersion_real
_atom_type_scat_dispersion_imag
_atom_type_scat_source
C C 0.0033 0.0016 'International Tables Vol C Tables 4.2.6.8 and 6.1.1.4'
H H 0.0000 0.0000 'International Tables Vol C Tables 4.2.6.8 and 6.1.1.4'
B B 0.0013 0.0007 'International Tables Vol C Tables 4.2.6.8 and 6.1.1.4'
N N 0.0061 0.0033 'International Tables Vol C Tables 4.2.6.8 and 6.1.1.4'
O O 0.0106 0.0060 'International Tables Vol C Tables 4.2.6.8 and 6.1.1.4'
F F 0.0171 0.0103 'International Tables Vol C Tables 4.2.6.8 and 6.1.1.4'

loop_
_geom_angle_atom_site_label_1
_geom_angle_atom_site_label_2
_geom_angle_atom_site_label_3
_geom_angle
C1 N1 C2 121.2(3)
C1 N1 C9 119.1(3)
C2 N1 C9 119.7(3)
C1 N2 C4 120.0(3)
C1 N2 C10 118.8(3)
C4 N2 C10 121.2(3)
N2 C1 N1 124.4(3)
N2 C1 H11 117.8
N1 C1 H11 117.8
O1 C2 N1 118.9(4)
O1 C2 C3 125.8(4)
N1 C2 C3 115.3(3)
C4 C3 C8 119.5(3)
C4 C3 C2 120.8(3)
C8 C3 C2 119.7(3)
C3 C4 C5 120.4(3)
C3 C4 N2 118.3(3)
C5 C4 N2 121.3(3)
C6 C5 C4 118.3(4)
C6 C5 H51 120.9
C4 C5 H51 120.9
C5 C6 C7 121.5(4)
C5 C6 H61 119.2
C7 C6 H61 119.2
C8 C7 C6 120.6(4)
C8 C7 H71 119.7
C6 C7 H71 119.7
C7 C8 C3 119.7(4)
C7 C8 H81 120.1
C3 C8 H81 120.1
N1 C9 H91 109.5
N1 C9 H92 109.5
H91 C9 H92 109.5
N2 C10 H101 109.5
N2 C10 H102 109.5
H101 C10 H102 109.5
F3 B1 F4 106.9(6)
F3 B1 F1 112.9(5)
F4 B1 F1 110.3(3)
F3 B1 F2 107.5(3)
F4 B1 F2 104.6(5)
F1 B1 F2 114.1(5)

loop_
_geom_bond_atom_site_label_1
_geom_bond_atom_site_label_2
_geom_bond_distance
O1 C2 1.210(4)
N1 C1 1.321(4)
N1 C2 1.408(5)
N1 C9 1.476(5)
N2 C1 1.297(4)
N2 C4 1.409(4)
N2 C10 1.468(4)
C1 H11 0.9300
C2 C3 1.441(5)
C3 C4 1.381(5)
C3 C8 1.396(5)
C4 C5 1.398(5)
C5 C6 1.368(6)
C5 H51 0.9300
C6 C7 1.372(6)
C6 H61 0.9300
C7 C8 1.356(6)
C7 H71 0.9300
C8 H81 0.9300
C9 H91 0.9596
C9 H92 0.9599
C10 H101 0.9595
C10 H102 0.9599
B1 F3 1.328(6)
B1 F4 1.344(6)
B1 F1 1.354(5)
B1 F2 1.360(5)
